data_1514936
loop_
_publ_author_name
'Patra, Ashis K.'
'Dube, Koustubh S.'
'Sanders, Brian C.'
'Papaefthymiou, Georgia C.'
'Conradie, Jeanet'
'Ghosh, Abhik'
'Harrop, Todd C.'

_publ_section_title
;
 A thermally stable {FeNO}8 complex: properties and biological reactivity
 of reduced MNO systems
;
_journal_issue 2
_journal_name_full 'Chemical Science'
_journal_page_first 364
_journal_paper_doi 10.1039/c1sc00582k
_journal_volume 3
_journal_year 2012
_chemical_absolute_configuration rm
_chemical_formula_moiety 'C13 H14 Co N5 O'
_chemical_formula_sum 'C13 H14 Co N5 O'
_chemical_formula_weight 315.22
_chemical_name_systematic
;
?
;
_space_group_IT_number 14
_symmetry_cell_setting monoclinic
_symmetry_space_group_name_Hall '-P 2yn'
_symmetry_space_group_name_H-M 'P 1 21/n 1'
_atom_sites_solution_hydrogens geom
_atom_sites_solution_primary direct
_atom_sites_solution_secondary difmap
_audit_creation_method SHELXL-97
_cell_angle_alpha 90.000(5)
_cell_angle_beta 100.177(5)
_cell_angle_gamma 90.000(5)
_cell_formula_units_Z 4
_cell_length_a 10.445(5)
_cell_length_b 11.723(5)
_cell_length_c 11.030(5)
_cell_measurement_temperature 100(2)
_cell_volume 1329.3(10)
_computing_cell_refinement 'Bruker APEX II V2008.6-1'
_computing_data_collection 'Bruker APEX II V2008.6-1'
_computing_data_reduction 'Bruker APEX II V2008.6-1'
_computing_molecular_graphics 'Ortep-3 for Windows (Farrugia, 1997)'
_computing_publication_material 'WinGX publication routines (Farrugia, 1999)'
_computing_structure_refinement 'SHELXL-97 (Sheldrick, 1997)'
_computing_structure_solution 'SHELXS-97 (Sheldrick, 1997)'
_diffrn_ambient_temperature 100(2)
_diffrn_detector_area_resol_mean 0.5
_diffrn_measured_fraction_theta_full 0.965
_diffrn_measured_fraction_theta_max 0.965
_diffrn_measurement_device_type 'Bruker Smart CCD Area Detector'
_diffrn_measurement_method 'omega scans'
_diffrn_radiation_monochromator graphite
_diffrn_radiation_source 'fine-focus sealed tube'
_diffrn_radiation_type MoK\a
_diffrn_radiation_wavelength 0.71073
_diffrn_reflns_av_R_equivalents 0.0191
_diffrn_reflns_av_sigmaI/netI 0.0136
_diffrn_reflns_limit_h_max 16
_diffrn_reflns_limit_h_min -16
_diffrn_reflns_limit_k_max 17
_diffrn_reflns_limit_k_min -18
_diffrn_reflns_limit_l_max 16
_diffrn_reflns_limit_l_min -16
_diffrn_reflns_number 22837
_diffrn_reflns_theta_full 33.20
_diffrn_reflns_theta_max 33.20
_diffrn_reflns_theta_min 2.48
_exptl_absorpt_coefficient_mu 1.293
_exptl_absorpt_correction_T_max 0.8925
_exptl_absorpt_correction_T_min 0.7134
_exptl_absorpt_correction_type multi-scan
_exptl_absorpt_process_details SADABS(Sheldrick,1997)
_exptl_crystal_colour red
_exptl_crystal_density_diffrn 1.575
_exptl_crystal_density_method 'not measured'
_exptl_crystal_description rectangle
_exptl_crystal_F_000 648
_exptl_crystal_size_max 0.28
_exptl_crystal_size_mid 0.23
_exptl_crystal_size_min 0.09
_refine_diff_density_max 0.511
_refine_diff_density_min -0.941
_refine_diff_density_rms 0.190
_refine_ls_extinction_method none
_refine_ls_goodness_of_fit_ref 1.166
_refine_ls_hydrogen_treatment constr
_refine_ls_matrix_type full
_refine_ls_number_parameters 181
_refine_ls_number_reflns 4896
_refine_ls_number_restraints 0
_refine_ls_restrained_S_all 1.166
_refine_ls_R_factor_all 0.0254
_refine_ls_R_factor_gt 0.0243
_refine_ls_shift/su_max 0.002
_refine_ls_shift/su_mean 0.000
_refine_ls_structure_factor_coef Fsqd
_refine_ls_weighting_details 'calc w=1/[\s^2^(Fo^2^)+(0.0413P)^2^+0.4614P] where P=(Fo^2^+2Fc^2^)/3'
_refine_ls_weighting_scheme calc
_refine_ls_wR_factor_gt 0.0756
_refine_ls_wR_factor_ref 0.0763
_reflns_number_gt 4687
_reflns_number_total 4896
_reflns_threshold_expression >2sigma(I)
_cod_data_source_file c1sc00582k.txt
_cod_data_source_block JACS_cif2
_cod_depositor_comments
;
The following automatic conversions were performed:

'_symmetry_cell_setting' value 'Monoclinic' changed to 'monoclinic'
according to
/usr/data/users/saulius/automatic-downloads/retrospective/RSC/lib/dictionaries/cif_core.dic
dictionary named 'cif_core.dic' version 2.4.2 from 2011-04-26.

Automatic conversion script
Id: cif_fix_values 2281 2013-09-26 08:29:07Z andrius 
;
_cod_original_sg_symbol_H-M P21/n
_cod_database_code 1514936

loop_
_symmetry_equiv_pos_as_xyz
'x, y, z'
'-x+1/2, y+1/2, -z+1/2'
'-x, -y, -z'
'x-1/2, -y-1/2, z-1/2'

loop_
_atom_site_label
_atom_site_type_symbol
_atom_site_fract_x
_atom_site_fract_y
_atom_site_fract_z
_atom_site_U_iso_or_equiv
_atom_site_adp_type
_atom_site_occupancy
_atom_site_symmetry_multiplicity
_atom_site_calc_flag
_atom_site_refinement_flags
Co1 Co 0.990814(12) 0.094525(10) 0.310531(11) 0.00989(5) Uani 1 1 d .
N1 N 0.97563(8) 0.21325(7) 0.42807(8) 0.01266(14) Uani 1 1 d .
O1 O 0.94707(17) 0.15184(11) 0.07549(9) 0.0533(4) Uani 1 1 d .
N4 N 1.17665(8) 0.09164(7) 0.33623(8) 0.01278(15) Uani 1 1 d .
N5 N 0.94646(10) 0.18045(8) 0.17560(9) 0.01873(17) Uani 1 1 d .
N2 N 0.82467(8) 0.04647(7) 0.34944(8) 0.01280(14) Uani 1 1 d .
C10 C 1.22596(9) 0.00008(8) 0.28072(9) 0.01404(16) Uani 1 1 d .
C2 C 0.96186(11) 0.36136(9) 0.55600(10) 0.01853(18) Uani 1 1 d .
H2 H 0.9803 0.4318 0.5980 0.022 Uiso 1 1 calc R
C7 C 0.81335(11) -0.14590(9) 0.25598(10) 0.01838(18) Uani 1 1 d .
H7A H 0.7509 -0.2059 0.2208 0.022 Uiso 1 1 calc R
H7B H 0.8667 -0.1766 0.3321 0.022 Uiso 1 1 calc R
C4 C 0.87288(9) 0.19458(8) 0.48925(9) 0.01310(15) Uani 1 1 d .
N3 N 1.00916(8) -0.04425(7) 0.22026(8) 0.01356(14) Uani 1 1 d .
C5 C 0.79311(10) 0.10085(8) 0.44301(9) 0.01355(16) Uani 1 1 d .
H5 H 0.7203 0.0788 0.4784 0.016 Uiso 1 1 calc R
C12 C 1.39521(10) 0.09137(9) 0.39118(11) 0.0191(2) Uani 1 1 d .
H12 H 1.4806 0.1132 0.4287 0.023 Uiso 1 1 calc R
C9 C 1.12816(10) -0.07348(9) 0.21758(9) 0.01483(16) Uani 1 1 d .
H9 H 1.1489 -0.1401 0.1759 0.018 Uiso 1 1 calc R
C1 C 1.02871(10) 0.31444(8) 0.46821(10) 0.01636(17) Uani 1 1 d .
H1 H 1.1009 0.3489 0.4409 0.020 Uiso 1 1 calc R
C11 C 1.36138(10) -0.00261(10) 0.31291(10) 0.01794(18) Uani 1 1 d .
H11 H 1.4188 -0.0567 0.2872 0.022 Uiso 1 1 calc R
C13 C 1.27951(10) 0.14660(9) 0.40344(10) 0.01581(17) Uani 1 1 d .
H13 H 1.2738 0.2129 0.4517 0.019 Uiso 1 1 calc R
C3 C 0.86266(11) 0.28470(9) 0.57013(9) 0.01666(17) Uani 1 1 d .
H3 H 0.8011 0.2923 0.6236 0.020 Uiso 1 1 calc R
C8 C 0.90165(11) -0.11753(10) 0.16395(10) 0.01912(19) Uani 1 1 d .
H8A H 0.9368 -0.1890 0.1349 0.023 Uiso 1 1 calc R
H8B H 0.8506 -0.0783 0.0917 0.023 Uiso 1 1 calc R
C6 C 0.73859(10) -0.04248(9) 0.28810(10) 0.01716(18) Uani 1 1 d .
H6A H 0.6864 -0.0110 0.2118 0.021 Uiso 1 1 calc R
H6B H 0.6778 -0.0663 0.3427 0.021 Uiso 1 1 calc R

loop_
_atom_site_aniso_label
_atom_site_aniso_U_11
_atom_site_aniso_U_22
_atom_site_aniso_U_33
_atom_site_aniso_U_23
_atom_site_aniso_U_13
_atom_site_aniso_U_12
Co1 0.00999(7) 0.01048(7) 0.00907(7) 0.00064(4) 0.00139(4) 0.00036(4)
N1 0.0142(3) 0.0116(3) 0.0125(3) 0.0002(3) 0.0032(3) 0.0001(3)
O1 0.1057(12) 0.0402(6) 0.0139(4) 0.0083(4) 0.0100(5) 0.0356(7)
N4 0.0116(3) 0.0132(3) 0.0135(3) 0.0010(2) 0.0022(3) -0.0004(2)
N5 0.0218(4) 0.0198(4) 0.0148(4) 0.0063(3) 0.0037(3) 0.0062(3)
N2 0.0114(3) 0.0142(3) 0.0125(3) 0.0005(3) 0.0012(3) -0.0006(3)
C10 0.0133(4) 0.0158(4) 0.0136(4) 0.0015(3) 0.0041(3) 0.0023(3)
C2 0.0250(5) 0.0131(4) 0.0177(4) -0.0021(3) 0.0043(4) 0.0012(3)
C7 0.0195(4) 0.0166(4) 0.0185(4) -0.0039(3) 0.0019(3) -0.0055(3)
C4 0.0152(4) 0.0127(4) 0.0118(4) 0.0013(3) 0.0035(3) 0.0016(3)
N3 0.0149(4) 0.0139(3) 0.0116(3) -0.0017(3) 0.0015(3) -0.0004(3)
C5 0.0127(4) 0.0153(4) 0.0129(4) 0.0027(3) 0.0028(3) 0.0013(3)
C12 0.0118(4) 0.0232(5) 0.0222(5) 0.0058(4) 0.0025(3) -0.0022(3)
C9 0.0178(4) 0.0148(4) 0.0123(4) -0.0004(3) 0.0038(3) 0.0021(3)
C1 0.0198(4) 0.0119(4) 0.0175(4) -0.0005(3) 0.0037(3) -0.0010(3)
C11 0.0132(4) 0.0220(5) 0.0197(4) 0.0050(4) 0.0057(3) 0.0031(3)
C13 0.0137(4) 0.0157(4) 0.0176(4) 0.0020(3) 0.0015(3) -0.0032(3)
C3 0.0214(4) 0.0153(4) 0.0140(4) -0.0002(3) 0.0050(3) 0.0037(3)
C8 0.0195(4) 0.0213(4) 0.0161(4) -0.0069(4) 0.0016(3) -0.0045(4)
C6 0.0126(4) 0.0206(4) 0.0173(4) -0.0024(3) 0.0001(3) -0.0039(3)

loop_
_atom_type_symbol
_atom_type_description
_atom_type_scat_dispersion_real
_atom_type_scat_dispersion_imag
_atom_type_scat_source
C C 0.0033 0.0016 'International Tables Vol C Tables 4.2.6.8 and 6.1.1.4'
H H 0.0000 0.0000 'International Tables Vol C Tables 4.2.6.8 and 6.1.1.4'
N N 0.0061 0.0033 'International Tables Vol C Tables 4.2.6.8 and 6.1.1.4'
O O 0.0106 0.0060 'International Tables Vol C Tables 4.2.6.8 and 6.1.1.4'
Co Co 0.3494 0.9721 'International Tables Vol C Tables 4.2.6.8 and 6.1.1.4'

loop_
_geom_angle_atom_site_label_1
_geom_angle_atom_site_label_2
_geom_angle_atom_site_label_3
_geom_angle
N5 Co1 N4 103.90(4)
N5 Co1 N1 96.49(5)
N4 Co1 N1 96.61(4)
N5 Co1 N3 94.58(5)
N4 Co1 N3 82.60(4)
N1 Co1 N3 168.75(4)
N5 Co1 N2 103.70(5)
N4 Co1 N2 152.26(4)
N1 Co1 N2 82.99(4)
N3 Co1 N2 92.49(4)
C1 N1 C4 106.75(8)
C1 N1 Co1 140.98(7)
C4 N1 Co1 112.16(7)
C13 N4 C10 106.89(9)
C13 N4 Co1 139.33(7)
C10 N4 Co1 113.38(7)
O1 N5 Co1 125.97(9)
C5 N2 C6 119.61(9)
C5 N2 Co1 113.17(7)
C6 N2 Co1 127.20(7)
N4 C10 C11 110.21(9)
N4 C10 C9 113.39(9)
C11 C10 C9 135.95(10)
C3 C2 C1 107.07(9)
C3 C2 H2 126.5
C1 C2 H2 126.5
C6 C7 C8 112.21(9)
C6 C7 H7A 109.2
C8 C7 H7A 109.2
C6 C7 H7B 109.2
C8 C7 H7B 109.2
H7A C7 H7B 107.9
N1 C4 C3 110.18(9)
N1 C4 C5 113.86(9)
C3 C4 C5 135.09(10)
C9 N3 C8 120.21(9)
C9 N3 Co1 114.65(7)
C8 N3 Co1 125.04(7)
N2 C5 C4 116.67(9)
N2 C5 H5 121.7
C4 C5 H5 121.7
C13 C12 C11 107.12(10)
C13 C12 H12 126.4
C11 C12 H12 126.4
N3 C9 C10 115.97(9)
N3 C9 H9 122.0
C10 C9 H9 122.0
N1 C1 C2 110.19(9)
N1 C1 H1 124.9
C2 C1 H1 124.9
C10 C11 C12 105.78(9)
C10 C11 H11 127.1
C12 C11 H11 127.1
N4 C13 C12 110.00(10)
N4 C13 H13 125.0
C12 C13 H13 125.0
C4 C3 C2 105.80(9)
C4 C3 H3 127.1
C2 C3 H3 127.1
N3 C8 C7 110.80(9)
N3 C8 H8A 109.5
C7 C8 H8A 109.5
N3 C8 H8B 109.5
C7 C8 H8B 109.5
H8A C8 H8B 108.1
N2 C6 C7 112.21(9)
N2 C6 H6A 109.2
C7 C6 H6A 109.2
N2 C6 H6B 109.2
C7 C6 H6B 109.2
H6A C6 H6B 107.9

loop_
_geom_bond_atom_site_label_1
_geom_bond_atom_site_label_2
_geom_bond_distance
Co1 N5 1.7890(11)
Co1 N4 1.9118(13)
Co1 N1 1.9277(10)
Co1 N3 1.9345(11)
Co1 N2 1.9433(11)
N1 C1 1.3505(13)
N1 C4 1.3824(13)
O1 N5 1.1551(15)
N4 C13 1.3555(13)
N4 C10 1.3797(13)
N2 C5 1.3041(13)
N2 C6 1.4623(14)
C10 C11 1.3965(15)
C10 C9 1.4216(15)
C2 C3 1.4009(16)
C2 C1 1.4024(15)
C2 H2 0.9500
C7 C6 1.5176(16)
C7 C8 1.5240(16)
C7 H7A 0.9900
C7 H7B 0.9900
C4 C3 1.3990(14)
C4 C5 1.4182(14)
N3 C9 1.2947(14)
N3 C8 1.4622(14)
C5 H5 0.9500
C12 C13 1.3985(16)
C12 C11 1.4057(17)
C12 H12 0.9500
C9 H9 0.9500
C1 H1 0.9500
C11 H11 0.9500
C13 H13 0.9500
C3 H3 0.9500
C8 H8A 0.9900
C8 H8B 0.9900
C6 H6A 0.9900
C6 H6B 0.9900

loop_
_geom_torsion_atom_site_label_1
_geom_torsion_atom_site_label_2
_geom_torsion_atom_site_label_3
_geom_torsion_atom_site_label_4
_geom_torsion
N5 Co1 N1 C1 -63.56(12)
N4 Co1 N1 C1 41.31(12)
N3 Co1 N1 C1 126.57(18)
N2 Co1 N1 C1 -166.63(12)
N5 Co1 N1 C4 111.91(7)
N4 Co1 N1 C4 -143.22(7)
N3 Co1 N1 C4 -58.0(2)
N2 Co1 N1 C4 8.84(7)
N5 Co1 N4 C13 96.25(12)
N1 Co1 N4 C13 -2.14(11)
N3 Co1 N4 C13 -170.84(11)
N2 Co1 N4 C13 -89.64(13)
N5 Co1 N4 C10 -92.29(8)
N1 Co1 N4 C10 169.32(7)
N3 Co1 N4 C10 0.62(7)
N2 Co1 N4 C10 81.82(11)
N4 Co1 N5 O1 76.65(15)
N1 Co1 N5 O1 175.13(14)
N3 Co1 N5 O1 -6.84(15)
N2 Co1 N5 O1 -100.53(14)
N5 Co1 N2 C5 -104.62(8)
N4 Co1 N2 C5 81.27(11)
N1 Co1 N2 C5 -9.62(7)
N3 Co1 N2 C5 160.05(7)
N5 Co1 N2 C6 76.98(9)
N4 Co1 N2 C6 -97.13(11)
N1 Co1 N2 C6 171.99(9)
N3 Co1 N2 C6 -18.35(9)
C13 N4 C10 C11 -0.18(11)
Co1 N4 C10 C11 -174.38(7)
C13 N4 C10 C9 173.41(8)
Co1 N4 C10 C9 -0.78(11)
C1 N1 C4 C3 -0.82(11)
Co1 N1 C4 C3 -177.85(7)
C1 N1 C4 C5 170.18(8)
Co1 N1 C4 C5 -6.84(10)
N5 Co1 N3 C9 103.09(8)
N4 Co1 N3 C9 -0.36(7)
N1 Co1 N3 C9 -87.0(2)
N2 Co1 N3 C9 -152.94(8)
N5 Co1 N3 C8 -80.48(9)
N4 Co1 N3 C8 176.07(9)
N1 Co1 N3 C8 89.4(2)
N2 Co1 N3 C8 23.49(9)
C6 N2 C5 C4 -173.01(9)
Co1 N2 C5 C4 8.46(11)
N1 C4 C5 N2 -1.08(13)
C3 C4 C5 N2 166.92(11)
C8 N3 C9 C10 -176.60(9)
Co1 N3 C9 C10 0.01(12)
N4 C10 C9 N3 0.51(13)
C11 C10 C9 N3 171.85(11)
C4 N1 C1 C2 0.51(12)
Co1 N1 C1 C2 176.13(9)
C3 C2 C1 N1 -0.02(12)
N4 C10 C11 C12 0.00(12)
C9 C10 C11 C12 -171.54(11)
C13 C12 C11 C10 0.18(12)
C10 N4 C13 C12 0.30(11)
Co1 N4 C13 C12 172.11(8)
C11 C12 C13 N4 -0.30(12)
N1 C4 C3 C2 0.81(12)
C5 C4 C3 C2 -167.50(11)
C1 C2 C3 C4 -0.48(12)
C9 N3 C8 C7 126.03(11)
Co1 N3 C8 C7 -50.21(12)
C6 C7 C8 N3 68.69(12)
C5 N2 C6 C7 -138.31(10)
Co1 N2 C6 C7 40.00(12)
C8 C7 C6 N2 -63.28(12)
